data_7033819
loop_
_publ_author_name
'Bridonneau, N.'
'Gontard, G.'
'Marvaud, V.'

_publ_section_title
;
 A new family of hetero-tri-metallic complexes [M(CuTb)]n (n = 1, 2,
 \\infty ; M = Co, Cr, Fe): synthesis, structure and tailored
 single-molecule magnet behavior.
;
_journal_issue 11
_journal_name_full 'Dalton transactions (Cambridge, England : 2003)'
_journal_page_first 5170
_journal_page_last 5178
_journal_paper_doi 10.1039/c4dt03757j
_journal_volume 44
_journal_year 2015
_chemical_formula_moiety 'C25 H28 Cu Fe N8 O8 Tb, 3(H2 O)'
_chemical_formula_sum 'C25 H34 Cu Fe N8 O11 Tb'
_chemical_formula_weight 900.91
_space_group_crystal_system monoclinic
_space_group_IT_number 14
_space_group_name_Hall '-P 2yn'
_space_group_name_H-M_alt 'P 1 21/n 1'
_symmetry_space_group_name_Hall '-P 2yn'
_symmetry_space_group_name_H-M 'P 1 21/n 1'
_atom_sites_solution_hydrogens mixed
_atom_sites_solution_primary direct
_atom_sites_solution_secondary difmap
_audit_creation_method SHELXL-2013
_audit_update_record
;
2015-01-15 deposited with the CCDC.
2015-01-26 downloaded from the CCDC.
;
_cell_angle_alpha 90
_cell_angle_beta 105.493(2)
_cell_angle_gamma 90
_cell_formula_units_Z 4
_cell_length_a 12.8562(3)
_cell_length_b 11.9304(3)
_cell_length_c 22.1909(5)
_cell_measurement_reflns_used 9775
_cell_measurement_temperature 200(1)
_cell_measurement_theta_max 30.50
_cell_measurement_theta_min 2.56
_cell_volume 3279.95(14)
_computing_cell_refinement 'Bruker SAINT'
_computing_data_collection 'Bruker APEX2'
_computing_data_reduction 'Bruker SAINT'
_computing_publication_material 'WinGX publication routines (Farrugia, 1999)'
_computing_structure_refinement 'SHELXL-2013 (Sheldrick, 2013)'
_computing_structure_solution 'SIR92 (Giacovazzo et al, 1993)'
_diffrn_ambient_temperature 200(1)
_diffrn_detector_area_resol_mean 8.3333
_diffrn_measured_fraction_theta_full 0.999
_diffrn_measured_fraction_theta_max 0.994
_diffrn_measurement_device_type 'Bruker APEX-II CCD'
_diffrn_measurement_method '\f and \w scans'
_diffrn_radiation_monochromator 'curved graphite'
_diffrn_radiation_source 'fine-focus sealed tube'
_diffrn_radiation_type MoK\a
_diffrn_radiation_wavelength 0.71073
_diffrn_reflns_av_R_equivalents 0.0225
_diffrn_reflns_av_unetI/netI 0.0152
_diffrn_reflns_Laue_measured_fraction_full 0.999
_diffrn_reflns_Laue_measured_fraction_max 0.994
_diffrn_reflns_limit_h_max 18
_diffrn_reflns_limit_h_min -18
_diffrn_reflns_limit_k_max 17
_diffrn_reflns_limit_k_min -17
_diffrn_reflns_limit_l_max 31
_diffrn_reflns_limit_l_min -31
_diffrn_reflns_number 56260
_diffrn_reflns_point_group_measured_fraction_full 0.999
_diffrn_reflns_point_group_measured_fraction_max 0.994
_diffrn_reflns_theta_full 25.242
_diffrn_reflns_theta_max 30.587
_diffrn_reflns_theta_min 1.665
_exptl_absorpt_coefficient_mu 3.280
_exptl_absorpt_correction_T_max 0.100
_exptl_absorpt_correction_T_min 0.055
_exptl_absorpt_correction_type multi-scan
_exptl_absorpt_process_details
; 
R.H. Blessing, Acta Cryst. (1995), A51, 33-38
;
_exptl_crystal_colour green
_exptl_crystal_density_diffrn 1.824
_exptl_crystal_density_method 'not measured'
_exptl_crystal_description plate
_exptl_crystal_F_000 1792
_exptl_crystal_size_max 0.4
_exptl_crystal_size_mid 0.35
_exptl_crystal_size_min 0.05
_refine_diff_density_max 1.395
_refine_diff_density_min -1.638
_refine_diff_density_rms 0.100
_refine_ls_extinction_method none
_refine_ls_goodness_of_fit_ref 1.069
_refine_ls_hydrogen_treatment constr
_refine_ls_matrix_type full
_refine_ls_number_parameters 435
_refine_ls_number_reflns 10028
_refine_ls_number_restraints 0
_refine_ls_restrained_S_all 1.069
_refine_ls_R_factor_all 0.0337
_refine_ls_R_factor_gt 0.0273
_refine_ls_shift/su_max 0.003
_refine_ls_shift/su_mean 0.000
_refine_ls_structure_factor_coef Fsqd
_refine_ls_weighting_details 'w=1/[\s^2^(Fo^2^)+(0.0388P)^2^+4.7599P] where P=(Fo^2^+2Fc^2^)/3'
_refine_ls_weighting_scheme calc
_refine_ls_wR_factor_gt 0.0712
_refine_ls_wR_factor_ref 0.0804
_reflns_number_gt 8834
_reflns_number_total 10028
_reflns_threshold_expression 'I > 2\s(I)'
_cod_data_source_file c4dt03757j2.cif
_cod_data_source_block compound3
_cod_depositor_comments 'Adding full bibliography for 7033817--7033824.cif.'
_cod_database_code 7033819
_shelx_space_group_comment
;
The symmetry employed for this shelxl refinement is uniquely defined
by the following loop, which should always be used as a source of
symmetry information in preference to the above space-group names.
They are only intended as comments.
;

loop_
_space_group_symop_operation_xyz
'x, y, z'
'-x+1/2, y+1/2, -z+1/2'
'-x, -y, -z'
'x-1/2, -y-1/2, z-1/2'

loop_
_atom_site_label
_atom_site_type_symbol
_atom_site_fract_x
_atom_site_fract_y
_atom_site_fract_z
_atom_site_U_iso_or_equiv
_atom_site_adp_type
_atom_site_occupancy
_atom_site_site_symmetry_order
_atom_site_calc_flag
_atom_site_refinement_flags_posn
_atom_site_refinement_flags_adp
_atom_site_refinement_flags_occupancy
_atom_site_disorder_assembly
_atom_site_disorder_group
Tb1 Tb 0.60585(2) 0.23501(2) 0.34091(2) 0.02741(4) Uani 1 1 d . . . . .
Cu1 Cu 0.60231(4) 0.32354(3) 0.48600(2) 0.04473(10) Uani 1 1 d . . . . .
Fe1 Fe 1.02940(3) 0.26114(3) 0.33397(2) 0.02390(7) Uani 1 1 d . . . . .
O1 O 0.43599(13) 0.11152(15) 0.32054(8) 0.0290(3) Uani 1 1 d . . . . .
O2 O 0.52829(16) 0.21780(16) 0.42328(9) 0.0321(4) Uani 1 1 d . . . . .
O3 O 0.64058(17) 0.38079(16) 0.41225(9) 0.0367(4) Uani 1 1 d . . . . .
O4 O 0.66188(15) 0.42140(16) 0.30112(9) 0.0319(4) Uani 1 1 d . . . . .
O5 O 0.45270(14) 0.34109(16) 0.29529(9) 0.0319(4) Uani 1 1 d . . . . .
H5A H 0.4504 0.4053 0.2721 0.038 Uiso 1 1 d R U . . .
H5B H 0.3842 0.3252 0.2984 0.038 Uiso 1 1 d R U . . .
O6 O 0.57172(17) 0.1860(2) 0.23281(10) 0.0426(5) Uani 1 1 d . . . . .
H6A H 0.5843 0.1160 0.2175 0.051 Uiso 1 1 d R U . . .
H6B H 0.5249 0.2240 0.1994 0.051 Uiso 1 1 d R U . . .
O7 O 0.65671(15) 0.04638(16) 0.35860(10) 0.0353(4) Uani 1 1 d . . . . .
H7A H 0.7288 0.0264 0.3757 0.042 Uiso 1 1 d R U . . .
H7B H 0.6221 -0.0170 0.3387 0.042 Uiso 1 1 d R U . . .
O8A O 0.7537(3) 0.2008(3) 0.45421(19) 0.0481(8) Uani 0.7 1 d . . P A 1
H8A H 0.8099 0.2481 0.4816 0.058 Uiso 0.7 1 d R U P A 1
H8B H 0.7969 0.1371 0.4476 0.058 Uiso 0.7 1 d R U P A 1
O8B O 0.7866(9) 0.2166(9) 0.5000(6) 0.069(3) Uani 0.3 1 d . . P B 2
H8C H 0.8265 0.2205 0.5430 0.083 Uiso 0.3 1 d R U P B 2
H8D H 0.7992 0.1414 0.4879 0.083 Uiso 0.3 1 d R U P B 2
O9 O 0.8615(2) 0.0008(3) 0.43374(13) 0.0656(8) Uani 1 1 d . . . . .
H9A H 0.8844 -0.0496 0.4671 0.079 Uiso 1 1 d R U . . .
H9B H 0.9234 0.0298 0.4254 0.079 Uiso 1 1 d R U . . .
O10 O 0.9451(4) 0.3052(4) 0.53360(19) 0.0987(13) Uani 1 1 d . . . . .
H10A H 0.9389 0.3819 0.5090 0.118 Uiso 1 1 d R U . . .
H10B H 1.0014 0.2833 0.5126 0.118 Uiso 1 1 d R U . . .
O11 O 0.4389(4) 0.3061(4) 0.14714(17) 0.1101(16) Uani 1 1 d . . . . .
H11A H 0.4898 0.3672 0.1387 0.132 Uiso 1 1 d R U . . .
H11B H 0.4542 0.2612 0.1134 0.132 Uiso 1 1 d R U . . .
N1 N 0.5405(3) 0.2593(3) 0.55071(13) 0.0516(7) Uani 1 1 d . . . . .
N2 N 0.6848(3) 0.4437(3) 0.53668(13) 0.0542(8) Uani 1 1 d . . . . .
N3 N 0.79155(18) 0.2245(2) 0.33267(12) 0.0338(5) Uani 1 1 d . . . . .
N4 N 1.0557(2) 0.0273(2) 0.28076(13) 0.0436(6) Uani 1 1 d . . . . .
N5 N 0.9511(2) 0.3721(2) 0.20428(14) 0.0478(6) Uani 1 1 d . . . . .
N6 N 1.2608(2) 0.3070(2) 0.32529(15) 0.0459(6) Uani 1 1 d . . . . .
N7 N 1.0141(4) 0.4994(3) 0.3853(3) 0.113(2) Uani 1 1 d . . . . .
N8 N 1.0789(2) 0.1472(3) 0.46358(12) 0.0497(7) Uani 1 1 d . . . . .
C1 C 0.3598(2) 0.0859(3) 0.26127(13) 0.0379(6) Uani 1 1 d . . . . .
H1A H 0.3606 0.0051 0.2534 0.057 Uiso 1 1 calc R U . . .
H1B H 0.3801 0.1265 0.2277 0.057 Uiso 1 1 calc R U . . .
H1C H 0.2872 0.1087 0.2625 0.057 Uiso 1 1 calc R U . . .
C2 C 0.3261(2) 0.0023(3) 0.37333(16) 0.0426(7) Uani 1 1 d . . . . .
H2 H 0.2920 -0.0373 0.3362 0.051 Uiso 1 1 calc R U . . .
C3 C 0.2980(3) -0.0196(3) 0.42906(18) 0.0549(9) Uani 1 1 d . . . . .
H3 H 0.2453 -0.0750 0.4298 0.066 Uiso 1 1 calc R U . . .
C4 C 0.40367(19) 0.0818(2) 0.37305(12) 0.0290(5) Uani 1 1 d . . . . .
C5 C 0.3460(3) 0.0383(3) 0.48219(17) 0.0500(8) Uani 1 1 d . . . . .
H5C H 0.3264 0.0228 0.5197 0.060 Uiso 1 1 calc R U . . .
C6 C 0.45473(19) 0.1419(2) 0.42706(12) 0.0297(5) Uani 1 1 d . . . . .
C7 C 0.4242(2) 0.1208(3) 0.48208(14) 0.0376(6) Uani 1 1 d . . . . .
C8 C 0.4721(3) 0.1792(3) 0.54009(15) 0.0473(7) Uani 1 1 d . . . . .
H8E H 0.4493 0.1544 0.5752 0.057 Uiso 1 1 calc R U . . .
C9 C 0.5747(5) 0.2961(5) 0.61689(17) 0.0847(17) Uani 1 1 d . . . . .
H9C H 0.5122 0.2898 0.6348 0.102 Uiso 1 1 calc R U . . .
H9D H 0.6313 0.2444 0.6404 0.102 Uiso 1 1 calc R U . . .
C10 C 0.6168(4) 0.4120(4) 0.62639(16) 0.0646(11) Uani 1 1 d . . . . .
H10C H 0.5592 0.4637 0.6039 0.078 Uiso 1 1 calc R U . . .
H10D H 0.6327 0.4300 0.6715 0.078 Uiso 1 1 calc R U . . .
C11 C 0.7126(4) 0.4337(4) 0.60596(16) 0.0645(11) Uani 1 1 d . . . . .
H11C H 0.7648 0.3718 0.6197 0.077 Uiso 1 1 calc R U . . .
H11D H 0.7469 0.5039 0.6253 0.077 Uiso 1 1 calc R U . . .
C12 C 0.7151(3) 0.5341(3) 0.51479(17) 0.0579(10) Uani 1 1 d . . . . .
H12 H 0.7460 0.5900 0.5447 0.069 Uiso 1 1 calc R U . . .
C13 C 0.7081(3) 0.5610(3) 0.45094(15) 0.0432(7) Uani 1 1 d . . . . .
C14 C 0.7448(3) 0.6677(3) 0.43727(17) 0.0496(8) Uani 1 1 d . . . . .
H14 H 0.7661 0.7219 0.4696 0.060 Uiso 1 1 calc R U . . .
C15 C 0.6779(2) 0.4816(2) 0.40352(13) 0.0330(5) Uani 1 1 d . . . . .
C16 C 0.7497(3) 0.6933(3) 0.37813(19) 0.0512(8) Uani 1 1 d . . . . .
H16 H 0.7726 0.7656 0.3693 0.061 Uiso 1 1 calc R U . . .
C17 C 0.68796(19) 0.5084(2) 0.34352(13) 0.0303(5) Uani 1 1 d . . . . .
C18 C 0.7211(2) 0.6133(3) 0.33068(16) 0.0416(6) Uani 1 1 d . . . . .
H18 H 0.7246 0.6313 0.2895 0.050 Uiso 1 1 calc R U . . .
C19 C 0.6998(3) 0.4333(3) 0.24589(15) 0.0422(7) Uani 1 1 d . . . . .
H19A H 0.6605 0.4943 0.2200 0.063 Uiso 1 1 calc R U . . .
H19B H 0.6876 0.3632 0.2220 0.063 Uiso 1 1 calc R U . . .
H19C H 0.7772 0.4506 0.2581 0.063 Uiso 1 1 calc R U . . .
C20 C 0.88048(19) 0.2365(2) 0.33297(12) 0.0271(4) Uani 1 1 d . . . . .
C21 C 1.04357(19) 0.1145(2) 0.29942(12) 0.0289(5) Uani 1 1 d . . . . .
C22 C 0.9815(2) 0.3279(2) 0.25199(14) 0.0358(6) Uani 1 1 d . . . . .
C23 C 1.1763(2) 0.2885(2) 0.33090(14) 0.0309(5) Uani 1 1 d . . . . .
C24 C 1.0206(3) 0.4097(3) 0.3680(2) 0.0550(9) Uani 1 1 d . . . . .
C25 C 1.0658(2) 0.1915(2) 0.41596(12) 0.0325(5) Uani 1 1 d . . . . .

loop_
_atom_site_aniso_label
_atom_site_aniso_U_11
_atom_site_aniso_U_22
_atom_site_aniso_U_33
_atom_site_aniso_U_23
_atom_site_aniso_U_13
_atom_site_aniso_U_12
Tb1 0.02185(6) 0.02251(6) 0.04183(7) -0.00163(4) 0.01539(5) -0.00194(4)
Cu1 0.0671(3) 0.0406(2) 0.02188(14) 0.00064(13) 0.00387(15) -0.02276(18)
Fe1 0.01710(14) 0.02099(14) 0.03434(17) -0.00071(12) 0.00814(12) -0.00056(11)
O1 0.0229(8) 0.0296(8) 0.0320(8) -0.0005(7) 0.0027(6) -0.0049(6)
O2 0.0359(9) 0.0314(9) 0.0279(8) 0.0017(7) 0.0065(7) -0.0119(7)
O3 0.0471(11) 0.0292(9) 0.0302(9) 0.0028(7) 0.0041(8) -0.0154(8)
O4 0.0298(9) 0.0283(9) 0.0424(10) 0.0039(7) 0.0181(8) -0.0024(7)
O5 0.0252(8) 0.0297(9) 0.0450(10) 0.0099(8) 0.0168(7) 0.0040(7)
O6 0.0340(10) 0.0493(12) 0.0455(11) -0.0117(10) 0.0125(9) 0.0041(9)
O7 0.0258(8) 0.0271(9) 0.0474(11) -0.0017(8) 0.0002(8) 0.0008(7)
O8A 0.0365(16) 0.0511(19) 0.055(2) 0.0103(17) 0.0094(15) -0.0035(14)
O8B 0.079(7) 0.061(6) 0.086(7) 0.033(6) 0.055(6) 0.019(5)
O9 0.0367(12) 0.0718(18) 0.0758(18) 0.0396(15) -0.0065(12) -0.0061(12)
O10 0.113(3) 0.096(3) 0.101(3) -0.040(2) 0.052(2) 0.000(2)
O11 0.143(4) 0.104(3) 0.060(2) -0.014(2) -0.015(2) 0.048(3)
N1 0.073(2) 0.0545(17) 0.0269(12) 0.0041(11) 0.0130(12) -0.0124(14)
N2 0.073(2) 0.0487(16) 0.0325(12) -0.0063(11) -0.0003(12) -0.0136(14)
N3 0.0220(9) 0.0353(11) 0.0440(12) 0.0085(9) 0.0089(8) 0.0005(8)
N4 0.0346(12) 0.0391(13) 0.0570(16) -0.0179(12) 0.0121(11) -0.0029(10)
N5 0.0405(13) 0.0458(15) 0.0561(16) 0.0199(13) 0.0110(12) 0.0032(11)
N6 0.0270(11) 0.0353(13) 0.080(2) 0.0037(13) 0.0227(12) -0.0007(9)
N7 0.094(3) 0.045(2) 0.232(6) -0.054(3) 0.098(4) -0.019(2)
N8 0.0413(14) 0.0685(19) 0.0354(13) 0.0061(12) 0.0035(10) -0.0014(13)
C1 0.0282(12) 0.0427(15) 0.0372(13) -0.0073(11) -0.0012(10) -0.0055(11)
C2 0.0296(13) 0.0426(16) 0.0509(16) 0.0070(13) 0.0024(11) -0.0132(11)
C3 0.0363(15) 0.060(2) 0.067(2) 0.0184(17) 0.0114(15) -0.0195(15)
C4 0.0209(10) 0.0279(11) 0.0363(12) 0.0057(9) 0.0041(9) -0.0019(8)
C5 0.0391(16) 0.060(2) 0.0540(18) 0.0193(16) 0.0174(14) -0.0069(14)
C6 0.0246(10) 0.0275(11) 0.0356(12) 0.0071(9) 0.0055(9) -0.0023(9)
C7 0.0348(13) 0.0399(14) 0.0382(14) 0.0119(11) 0.0102(11) -0.0006(11)
C8 0.0579(19) 0.0524(19) 0.0346(14) 0.0134(13) 0.0176(13) -0.0024(15)
C9 0.141(5) 0.085(3) 0.0269(16) -0.0004(18) 0.021(2) -0.037(3)
C10 0.084(3) 0.075(3) 0.0305(15) -0.0097(16) 0.0087(17) -0.002(2)
C11 0.081(3) 0.065(2) 0.0359(16) -0.0073(16) -0.0035(17) -0.009(2)
C12 0.077(3) 0.0444(18) 0.0424(17) -0.0114(14) -0.0011(16) -0.0207(17)
C13 0.0448(16) 0.0340(14) 0.0434(15) -0.0007(12) -0.0011(12) -0.0160(12)
C14 0.0498(18) 0.0331(14) 0.0576(19) -0.0043(13) 0.0001(15) -0.0158(13)
C15 0.0268(11) 0.0281(12) 0.0391(13) 0.0047(10) 0.0002(10) -0.0072(9)
C16 0.0488(18) 0.0286(14) 0.073(2) 0.0070(14) 0.0112(16) -0.0131(13)
C17 0.0201(10) 0.0279(11) 0.0418(13) 0.0062(10) 0.0061(9) -0.0011(8)
C18 0.0362(14) 0.0334(14) 0.0555(17) 0.0115(12) 0.0124(12) -0.0056(11)
C19 0.0427(15) 0.0429(16) 0.0497(16) 0.0121(13) 0.0277(13) 0.0053(12)
C20 0.0216(10) 0.0246(10) 0.0351(12) 0.0051(9) 0.0075(9) 0.0010(8)
C21 0.0228(10) 0.0297(11) 0.0342(12) -0.0042(9) 0.0076(9) -0.0030(8)
C22 0.0250(11) 0.0322(12) 0.0514(16) 0.0108(11) 0.0123(11) 0.0009(9)
C23 0.0233(10) 0.0229(10) 0.0477(14) -0.0024(10) 0.0118(10) -0.0007(8)
C24 0.0391(16) 0.0332(15) 0.103(3) -0.0163(17) 0.0370(18) -0.0072(12)
C25 0.0237(10) 0.0384(13) 0.0339(12) -0.0052(10) 0.0052(9) -0.0021(9)

loop_
_atom_type_symbol
_atom_type_description
_atom_type_scat_dispersion_real
_atom_type_scat_dispersion_imag
_atom_type_scat_source
C C 0.0033 0.0016 'International Tables Vol C Tables 4.2.6.8 and 6.1.1.4'
H H 0.0000 0.0000 'International Tables Vol C Tables 4.2.6.8 and 6.1.1.4'
N N 0.0061 0.0033 'International Tables Vol C Tables 4.2.6.8 and 6.1.1.4'
O O 0.0106 0.0060 'International Tables Vol C Tables 4.2.6.8 and 6.1.1.4'
Fe Fe 0.3463 0.8444 'International Tables Vol C Tables 4.2.6.8 and 6.1.1.4'
Cu Cu 0.3201 1.2651 'International Tables Vol C Tables 4.2.6.8 and 6.1.1.4'
Tb Tb -0.1723 4.1537 'International Tables Vol C Tables 4.2.6.8 and 6.1.1.4'

loop_
_geom_angle_atom_site_label_1
_geom_angle_atom_site_label_2
_geom_angle_atom_site_label_3
_geom_angle
O2 Tb1 O3 64.61(7)
O2 Tb1 O5 84.21(7)
O3 Tb1 O5 82.84(7)
O2 Tb1 O7 86.69(7)
O3 Tb1 O7 127.74(7)
O5 Tb1 O7 139.30(7)
O2 Tb1 O6 140.18(7)
O3 Tb1 O6 145.08(8)
O5 Tb1 O6 77.88(7)
O7 Tb1 O6 84.35(8)
O2 Tb1 N3 133.62(8)
O3 Tb1 N3 94.35(8)
O5 Tb1 N3 136.32(7)
O7 Tb1 N3 74.30(7)
O6 Tb1 N3 80.43(8)
O2 Tb1 O4 124.66(6)
O3 Tb1 O4 64.11(6)
O5 Tb1 O4 70.27(6)
O7 Tb1 O4 142.87(6)
O6 Tb1 O4 81.96(7)
N3 Tb1 O4 69.48(7)
O2 Tb1 O1 64.09(6)
O3 Tb1 O1 123.39(7)
O5 Tb1 O1 69.87(6)
O7 Tb1 O1 70.47(6)
O6 Tb1 O1 76.35(7)
N3 Tb1 O1 139.23(7)
O4 Tb1 O1 137.66(6)
O2 Tb1 O8A 66.58(9)
O3 Tb1 O8A 61.68(10)
O5 Tb1 O8A 140.84(10)
O7 Tb1 O8A 67.09(10)
O6 Tb1 O8A 141.06(10)
N3 Tb1 O8A 67.07(10)
O4 Tb1 O8A 104.75(9)
O1 Tb1 O8A 115.02(8)
O2 Tb1 Cu1 33.05(5)
O3 Tb1 Cu1 33.65(5)
O5 Tb1 Cu1 91.10(5)
O7 Tb1 Cu1 102.30(5)
O6 Tb1 Cu1 168.48(5)
N3 Tb1 Cu1 110.30(6)
O4 Tb1 Cu1 97.62(4)
O1 Tb1 Cu1 96.82(4)
O8A Tb1 Cu1 50.25(8)
O2 Cu1 N2 169.42(11)
O2 Cu1 O3 79.07(8)
N2 Cu1 O3 90.36(11)
O2 Cu1 N1 93.10(10)
N2 Cu1 N1 97.39(13)
O3 Cu1 N1 170.49(11)
O2 Cu1 Tb1 40.80(6)
N2 Cu1 Tb1 129.14(10)
O3 Cu1 Tb1 41.01(6)
N1 Cu1 Tb1 132.73(9)
C22 Fe1 C20 89.20(11)
C22 Fe1 C23 88.06(11)
C20 Fe1 C23 177.25(12)
C22 Fe1 C21 92.26(12)
C20 Fe1 C21 93.20(10)
C23 Fe1 C21 86.70(10)
C22 Fe1 C25 175.50(11)
C20 Fe1 C25 86.31(11)
C23 Fe1 C25 96.43(11)
C21 Fe1 C25 87.70(11)
C22 Fe1 C24 87.32(17)
C20 Fe1 C24 89.01(12)
C23 Fe1 C24 91.08(12)
C21 Fe1 C24 177.75(12)
C25 Fe1 C24 92.89(16)
C4 O1 C1 115.4(2)
C4 O1 Tb1 115.50(14)
C1 O1 Tb1 128.10(16)
C6 O2 Cu1 128.47(17)
C6 O2 Tb1 125.10(17)
Cu1 O2 Tb1 106.15(8)
C15 O3 Cu1 128.33(18)
C15 O3 Tb1 126.32(17)
Cu1 O3 Tb1 105.34(8)
C17 O4 C19 115.4(2)
C17 O4 Tb1 117.16(15)
C19 O4 Tb1 124.59(17)
C8 N1 C9 114.3(3)
C8 N1 Cu1 123.2(2)
C9 N1 Cu1 122.4(3)
C12 N2 C11 116.4(3)
C12 N2 Cu1 124.9(2)
C11 N2 Cu1 118.7(3)
C20 N3 Tb1 169.0(2)
C4 C2 C3 119.3(3)
C5 C3 C2 120.4(3)
C2 C4 O1 124.1(3)
C2 C4 C6 121.6(3)
O1 C4 C6 114.3(2)
C3 C5 C7 120.7(3)
O2 C6 C4 118.3(2)
O2 C6 C7 123.2(2)
C4 C6 C7 118.5(2)
C6 C7 C5 119.6(3)
C6 C7 C8 122.5(3)
C5 C7 C8 117.9(3)
N1 C8 C7 129.1(3)
C10 C9 N1 114.8(3)
C11 C10 C9 115.6(4)
C10 C11 N2 110.4(3)
N2 C12 C13 128.1(3)
C15 C13 C14 119.4(3)
C15 C13 C12 121.8(3)
C14 C13 C12 118.4(3)
C16 C14 C13 120.6(3)
O3 C15 C13 123.0(3)
O3 C15 C17 118.1(2)
C13 C15 C17 118.9(2)
C14 C16 C18 120.2(3)
C18 C17 O4 125.1(3)
C18 C17 C15 120.9(3)
O4 C17 C15 114.0(2)
C17 C18 C16 119.9(3)
N3 C20 Fe1 178.4(2)
N4 C21 Fe1 177.3(3)
N5 C22 Fe1 176.7(3)
N6 C23 Fe1 175.7(3)
N7 C24 Fe1 176.7(5)
N8 C25 Fe1 174.4(2)

loop_
_geom_bond_atom_site_label_1
_geom_bond_atom_site_label_2
_geom_bond_distance
Tb1 O2 2.3133(19)
Tb1 O3 2.3135(19)
Tb1 O5 2.3320(18)
Tb1 O7 2.3471(19)
Tb1 O6 2.393(2)
Tb1 N3 2.446(2)
Tb1 O4 2.5657(18)
Tb1 O1 2.5722(17)
Tb1 O8A 2.747(4)
Tb1 Cu1 3.4003(4)
Cu1 O2 1.9304(19)
Cu1 N2 1.951(3)
Cu1 O3 1.9538(19)
Cu1 N1 1.972(3)
Fe1 C22 1.930(3)
Fe1 C20 1.931(2)
Fe1 C23 1.936(2)
Fe1 C21 1.938(3)
Fe1 C25 1.940(3)
Fe1 C24 1.941(3)
O1 C4 1.384(3)
O1 C1 1.447(3)
O2 C6 1.328(3)
O3 C15 1.328(3)
O4 C17 1.381(3)
O4 C19 1.442(3)
N1 C8 1.278(5)
N1 C9 1.483(5)
N2 C12 1.285(5)
N2 C11 1.487(4)
N3 C20 1.150(3)
N4 C21 1.146(4)
N5 C22 1.154(4)
N6 C23 1.146(3)
N7 C24 1.148(5)
N8 C25 1.153(4)
C2 C4 1.378(3)
C2 C3 1.402(5)
C3 C5 1.363(5)
C4 C6 1.400(4)
C5 C7 1.408(4)
C6 C7 1.401(4)
C7 C8 1.448(5)
C9 C10 1.479(7)
C10 C11 1.445(6)
C12 C13 1.432(5)
C13 C15 1.391(4)
C13 C14 1.419(4)
C14 C16 1.365(5)
C15 C17 1.408(4)
C16 C18 1.395(5)
C17 C18 1.376(4)
